data_1549009
loop_
_publ_author_name
'Remy, Simon'
'Olivon, Florent'
'Desrat, Sandy'
'Blanchard, Florent'
'Eparvier, V\'eronique'
'Leyssen, Pieter'
'Neyts, Johan'
'Roussi, Fanny'
'Touboul, David'
'Litaudon, Marc'

_publ_section_title
;
 Structurally Diverse Diterpenoids from Sandwithia guyanensis
;
_journal_name_full 'Journal of Natural Products'
_journal_paper_doi 10.1021/acs.jnatprod.7b01025
_journal_year 2018
_chemical_absolute_configuration ad
_chemical_formula_moiety 'C20 H30 O3, O'
_chemical_formula_sum 'C20 H30 O4'
_chemical_formula_weight 334.44
_space_group_crystal_system monoclinic
_space_group_IT_number 4
_space_group_name_Hall 'P 2yb'
_space_group_name_H-M_alt 'P 1 21 1'
_symmetry_space_group_name_Hall 'P 2yb'
_symmetry_space_group_name_H-M 'P 1 21 1'
_atom_sites_solution_hydrogens geom
_audit_creation_date 2016-10-28
_audit_creation_method
;
Olex2 1.2
(compiled 2016.09.09 svn.r3337 for OlexSys, GUI svn.r5227)
;
_cell_angle_alpha 90
_cell_angle_beta 93.224(7)
_cell_angle_gamma 90
_cell_formula_units_Z 4
_cell_length_a 13.2449(19)
_cell_length_b 10.3812(14)
_cell_length_c 14.7800(17)
_cell_measurement_reflns_used 900
_cell_measurement_temperature 293
_cell_measurement_theta_max 65.4
_cell_measurement_theta_min 3.4
_cell_volume 2029.0(5)
_computing_cell_refinement
;
CrystalClear-SM Expert 2.0 r16 (Rigaku, 2014)
;
_computing_data_collection
;
CrystalClear-SM Expert 2.0 r16 (Rigaku, 2014)
;
_computing_data_reduction
;
CrystalClear-SM Expert 2.0 r16 (Rigaku, 2014)
;
_computing_molecular_graphics 'Olex2 (Dolomanov et al., 2009)'
_computing_publication_material 'Olex2 (Dolomanov et al., 2009)'
_computing_structure_refinement 'ShelXL (Sheldrick, 2015)'
_diffrn_ambient_temperature 293
_diffrn_detector RapidII
_diffrn_detector_area_resol_mean 10.0000
_diffrn_measured_fraction_theta_full 0.983
_diffrn_measured_fraction_theta_max 0.933
_diffrn_measurement_details
;
scan:
    Number of images: 16
               Slice: 20.0000 - 185.0000
         Image width: 10.0000
            Exp time: 1200.0000
       Rotation axis: Omega
               Omega: 0.0000
                 Chi: 54.0000
                 Phi: 180.0000
                 XTD: 127.4000
              2theta: 0.0000
scan:
    Number of images: 18
               Slice: 20.0000 - 200.0000
         Image width: 10.0000
            Exp time: 1200.0000
       Rotation axis: Omega
               Omega: 0.0000
                 Chi: 0.0000
                 Phi: 180.0000
                 XTD: 127.4000
              2theta: 0.0000
scan:
    Number of images: 18
               Slice: 20.0000 - 200.0000
         Image width: 10.0000
            Exp time: 1200.0000
       Rotation axis: Omega
               Omega: 0.0000
                 Chi: 0.0000
                 Phi: 0.0000
                 XTD: 127.4000
              2theta: 0.0000
scan:
    Number of images: 12
               Slice: 20.0000 - 144.0000
         Image width: 10.0000
            Exp time: 1200.0000
       Rotation axis: Omega
               Omega: 0.0000
                 Chi: 54.0000
                 Phi: 90.0000
                 XTD: 127.4000
              2theta: 0.0000
scan:
    Number of images: 6
               Slice: 36.0000 - 102.0000
         Image width: 10.0000
            Exp time: 1200.0000
       Rotation axis: Omega
               Omega: 0.0000
                 Chi: 54.0000
                 Phi: 270.0000
                 XTD: 127.4000
              2theta: 0.0000
scan:
    Number of images: 6
               Slice: 35.0000 - 95.0000
         Image width: 10.0000
            Exp time: 1200.0000
       Rotation axis: Omega
               Omega: 0.0000
                 Chi: 54.0000
                 Phi: 0.0000
                 XTD: 127.4000
              2theta: 0.0000
;
_diffrn_measurement_device
;
Crystal Goniometer
;
_diffrn_measurement_device_type
;
Rigaku RAXIS conversion
;
_diffrn_measurement_method 'profile data from \w-scans'
_diffrn_measurement_specimen_support Fiber
_diffrn_orient_matrix_type FS_PROCESS
_diffrn_orient_matrix_UB_11 -0.066546
_diffrn_orient_matrix_UB_12 -0.001178
_diffrn_orient_matrix_UB_13 0.028952
_diffrn_orient_matrix_UB_21 0.004870
_diffrn_orient_matrix_UB_22 -0.095571
_diffrn_orient_matrix_UB_23 0.006515
_diffrn_orient_matrix_UB_31 0.035844
_diffrn_orient_matrix_UB_32 0.010798
_diffrn_orient_matrix_UB_33 0.060827
_diffrn_radiation_monochromator Confocal
_diffrn_radiation_type CuK\a
_diffrn_radiation_wavelength 1.54187
_diffrn_reflns_av_R_equivalents 0.1059
_diffrn_reflns_av_unetI/netI 0.2245
_diffrn_reflns_Laue_measured_fraction_full 0.983
_diffrn_reflns_Laue_measured_fraction_max 0.933
_diffrn_reflns_limit_h_max 15
_diffrn_reflns_limit_h_min -16
_diffrn_reflns_limit_k_max 12
_diffrn_reflns_limit_k_min -12
_diffrn_reflns_limit_l_max 17
_diffrn_reflns_limit_l_min -18
_diffrn_reflns_number 21132
_diffrn_reflns_point_group_measured_fraction_full 0.970
_diffrn_reflns_point_group_measured_fraction_max 0.910
_diffrn_reflns_theta_full 67.687
_diffrn_reflns_theta_max 73.973
_diffrn_reflns_theta_min 3.342
_diffrn_source 'Rotating Anode'
_diffrn_source_current 30.0
_diffrn_source_power 1.2
_diffrn_source_voltage 40.0
_exptl_absorpt_coefficient_mu 0.598
_exptl_absorpt_correction_T_max 1.000
_exptl_absorpt_correction_T_min 0.732
_exptl_absorpt_correction_type multi-scan
_exptl_absorpt_process_details 'FS_ABSCOR (Rigaku, 2009)'
_exptl_crystal_colour Colorless
_exptl_crystal_density_diffrn 1.095
_exptl_crystal_description Prism
_exptl_crystal_F_000 728
_exptl_crystal_size_max 0.12
_exptl_crystal_size_mid 0.1
_exptl_crystal_size_min 0.03
_refine_diff_density_max 0.237
_refine_diff_density_min -0.195
_refine_diff_density_rms 0.050
_refine_ls_abs_structure_details
;
 Flack x determined using 485 quotients [(I+)-(I-)]/[(I+)+(I-)]
 (Parsons, Flack and Wagner, Acta Cryst. B69 (2013) 249-259).
;
_refine_ls_abs_structure_Flack -0.1(3)
_refine_ls_extinction_method none
_refine_ls_goodness_of_fit_ref 0.944
_refine_ls_hydrogen_treatment constr
_refine_ls_matrix_type full
_refine_ls_number_parameters 440
_refine_ls_number_reflns 7502
_refine_ls_number_restraints 379
_refine_ls_restrained_S_all 0.937
_refine_ls_R_factor_all 0.3268
_refine_ls_R_factor_gt 0.1103
_refine_ls_shift/su_max 0.000
_refine_ls_shift/su_mean 0.000
_refine_ls_structure_factor_coef Fsqd
_refine_ls_weighting_details 'w=1/[\s^2^(Fo^2^)+(0.1550P)^2^] where P=(Fo^2^+2Fc^2^)/3'
_refine_ls_weighting_scheme calc
_refine_ls_wR_factor_gt 0.2562
_refine_ls_wR_factor_ref 0.3781
_reflns_Friedel_coverage 0.846
_reflns_Friedel_fraction_full 0.955
_reflns_Friedel_fraction_max 0.886
_reflns_number_gt 1776
_reflns_number_total 7502
_reflns_threshold_expression 'I > 2\s(I)'
_cod_data_source_file np7b01025_si_006.cif
_cod_data_source_block shelx
_cod_depositor_comments
;
The following automatic conversions were performed:

'_exptl_absorpt_correction_type' value 'Multi-scan' changed to
'multi-scan' according to
/home/data/users/saulius/crontab/automatic-downloads/rss-feeds/ACS/lib/dictionaries/cif_core.dic
dictionary named 'cif_core.dic' version 2.4.2 from 2011-04-26.

Automatic conversion script
Id: cif_fix_values 4973 2017-02-22 13:04:09Z antanas 
;
_cod_database_code 1549009
_shelx_space_group_comment
;
The symmetry employed for this shelxl refinement is uniquely defined
by the following loop, which should always be used as a source of
symmetry information in preference to the above space-group names.
They are only intended as comments.
;
_olex2_refinement_description
;
1. Fixed Uiso
 At 1.2 times of:
  All C(H) groups, All C(H,H) groups
 At 1.5 times of:
  All C(H,H,H) groups, All O(H) groups
2. Rigid body (RIGU) restrains
 C1, C2, C3, C4, C5, C6, C7, C8, C9, C10, C11, C12, C13, C14, C15, C16, C17,
 C18, C19, C20, O1, O2, O3, C1', C2', C3', C4', C5', C6', C7', C8', C9', C10',
 C11', C12', C13', C14', C15', C16', C17', C18', C19', C20', O1', O2', O3'
 with sigma for 1-2 distances of 0.004 and sigma for 1-3 distances of 0.004
3. Others
 Sof(O6)=1-FVAR(1)
 Sof(O5)=FVAR(1)
4.a Ternary CH refined with riding coordinates:
 C4(H4), C9(H9), C11(H11), C13(H13), C15(H15), C4'(H4'), C9'(H9'), C11'(H11'),
 C13'(H13'), C15'(H15')
4.b Secondary CH2 refined with riding coordinates:
 C5(H5a,H5b), C7(H7a,H7b), C8(H8a,H8b), C12(H12a,H12b), C5'(H5'a,H5'b),
 C7'(H7'a,H7'b), C8'(H8'a,H8'b), C12'(H12c,H12d)
4.c Aromatic/amide H refined with riding coordinates:
 C1(H1), C1'(H1')
4.d Idealised Me refined as rotating group:
 C16(H16a,H16b,H16c), C17(H17a,H17b,H17c), C18(H18a,H18b,H18c), C19(H19a,H19b,
 H19c), C20(H20a,H20b,H20c), C16'(H16d,H16e,H16f), C17'(H17d,H17e,H17f),
 C18'(H18d,H18e,H18f), C19'(H19d,H19e,H19f), C20'(H20d,H20e,H20f)
4.e Idealised tetrahedral OH refined as rotating group:
 O2(H2), O2'(H2')
;
_shelx_shelxl_version_number 2014/7
_olex2_submission_special_instructions 'No special instructions were received'

loop_
_space_group_symop_operation_xyz
'x, y, z'
'-x, y+1/2, -z'

loop_
_atom_site_label
_atom_site_type_symbol
_atom_site_fract_x
_atom_site_fract_y
_atom_site_fract_z
_atom_site_U_iso_or_equiv
_atom_site_adp_type
_atom_site_occupancy
_atom_site_site_symmetry_order
_atom_site_calc_flag
_atom_site_refinement_flags_posn
_atom_site_refinement_flags_adp
_atom_site_refinement_flags_occupancy
_atom_site_disorder_assembly
_atom_site_disorder_group
C1 C 0.7675(12) 0.9939(13) -0.0318(12) 0.110(4) Uani 1 1 d . U . . .
H1 H 0.7495 1.0253 -0.0894 0.132 Uiso 1 1 calc R . . . .
C2 C 0.7028(13) 0.9761(17) 0.0306(13) 0.121(5) Uani 1 1 d . U . . .
C3 C 0.7576(14) 0.9377(15) 0.1169(15) 0.110(5) Uani 1 1 d . U . . .
C4 C 0.8682(12) 0.9124(13) 0.0963(12) 0.107(4) Uani 1 1 d . U . . .
H4 H 0.8786 0.8189 0.0965 0.128 Uiso 1 1 calc R . . . .
C5 C 0.9443(10) 0.9708(14) 0.1664(10) 0.102(4) Uani 1 1 d . U . . .
H5A H 0.9078 0.9981 0.2182 0.123 Uiso 1 1 calc R . . . .
H5B H 0.9729 1.0474 0.1403 0.123 Uiso 1 1 calc R . . . .
C6 C 1.0317(11) 0.8830(15) 0.2007(10) 0.095(4) Uani 1 1 d . U . . .
C7 C 1.0855(10) 0.8258(15) 0.1232(11) 0.114(5) Uani 1 1 d . U . . .
H7A H 1.1328 0.7618 0.1479 0.137 Uiso 1 1 calc R . . . .
H7B H 1.0358 0.7807 0.0843 0.137 Uiso 1 1 calc R . . . .
C8 C 1.1418(12) 0.9153(15) 0.0658(11) 0.118(5) Uani 1 1 d . U . . .
H8A H 1.2001 0.9481 0.1012 0.141 Uiso 1 1 calc R . . . .
H8B H 1.0986 0.9880 0.0493 0.141 Uiso 1 1 calc R . . . .
C9 C 1.1780(12) 0.8534(17) -0.0214(14) 0.125(5) Uani 1 1 d . U . . .
H9 H 1.1942 0.7620 -0.0127 0.150 Uiso 1 1 calc R . . . .
C10 C 1.2423(14) 0.9144(18) -0.0897(14) 0.136(5) Uani 1 1 d . U . . .
C11 C 1.1371(13) 0.8806(16) -0.1164(13) 0.123(5) Uani 1 1 d . U . . .
H11 H 1.1326 0.8024 -0.1535 0.148 Uiso 1 1 calc R . . . .
C12 C 1.0572(11) 0.9756(15) -0.1442(12) 0.122(5) Uani 1 1 d . U . . .
H12A H 1.0760 1.0164 -0.1998 0.146 Uiso 1 1 calc R . . . .
H12B H 1.0565 1.0420 -0.0981 0.146 Uiso 1 1 calc R . . . .
C13 C 0.9509(12) 0.9237(15) -0.1594(11) 0.117(5) Uani 1 1 d . U . . .
H13 H 0.9074 0.9971 -0.1767 0.141 Uiso 1 1 calc R . . . .
C14 C 0.9124(11) 0.8694(16) -0.0742(12) 0.102(4) Uani 1 1 d . U . . .
C15 C 0.8720(11) 0.9591(14) -0.0017(11) 0.101(4) Uani 1 1 d . U . . .
H15 H 0.9125 1.0381 -0.0010 0.121 Uiso 1 1 calc R . . . .
C16 C 0.5908(11) 0.9937(19) 0.0315(14) 0.160(7) Uani 1 1 d . U . . .
H16A H 0.5596 0.9128 0.0444 0.241 Uiso 1 1 calc GR . . . .
H16B H 0.5652 1.0245 -0.0266 0.241 Uiso 1 1 calc GR . . . .
H16C H 0.5758 1.0552 0.0774 0.241 Uiso 1 1 calc GR . . . .
C17 C 1.1021(12) 0.9541(16) 0.2699(11) 0.128(5) Uani 1 1 d . U . . .
H17A H 1.0625 0.9953 0.3141 0.192 Uiso 1 1 calc GR . . . .
H17B H 1.1400 1.0180 0.2394 0.192 Uiso 1 1 calc GR . . . .
H17C H 1.1477 0.8937 0.2996 0.192 Uiso 1 1 calc GR . . . .
C18 C 1.3288(13) 0.844(2) -0.1250(15) 0.171(8) Uani 1 1 d . U . . .
H18A H 1.3099 0.7555 -0.1363 0.256 Uiso 1 1 calc GR . . . .
H18B H 1.3851 0.8467 -0.0813 0.256 Uiso 1 1 calc GR . . . .
H18C H 1.3476 0.8828 -0.1805 0.256 Uiso 1 1 calc GR . . . .
C19 C 1.2657(13) 1.0603(18) -0.0757(14) 0.159(7) Uani 1 1 d . U . . .
H19A H 1.2827 1.0978 -0.1322 0.239 Uiso 1 1 calc GR . . . .
H19B H 1.3216 1.0701 -0.0320 0.239 Uiso 1 1 calc GR . . . .
H19C H 1.2073 1.1028 -0.0543 0.239 Uiso 1 1 calc GR . . . .
C20 C 0.9395(13) 0.8268(16) -0.2356(11) 0.137(6) Uani 1 1 d . U . . .
H20A H 0.9788 0.7515 -0.2201 0.205 Uiso 1 1 calc GR . . . .
H20B H 0.9629 0.8642 -0.2901 0.205 Uiso 1 1 calc GR . . . .
H20C H 0.8696 0.8034 -0.2452 0.205 Uiso 1 1 calc GR . . . .
O1 O 0.7239(9) 0.9223(13) 0.1911(10) 0.153(5) Uani 1 1 d . U . . .
O2 O 0.9866(9) 0.7748(10) 0.2459(7) 0.123(4) Uani 1 1 d . U . . .
H2 H 0.9854 0.7900 0.3002 0.185 Uiso 1 1 calc GR . . . .
O3 O 0.9147(8) 0.7493(10) -0.0547(7) 0.126(4) Uani 1 1 d . U . . .
C1' C 1.5178(16) 0.7533(15) 0.3231(14) 0.132(5) Uani 1 1 d . U . . .
H1' H 1.5810 0.7856 0.3107 0.159 Uiso 1 1 calc R . . . .
C2' C 1.4419(16) 0.7306(14) 0.2586(15) 0.127(5) Uani 1 1 d . U . . .
C3' C 1.3511(17) 0.6884(13) 0.3033(14) 0.115(5) Uani 1 1 d . U . . .
C4' C 1.3805(13) 0.6671(14) 0.4067(13) 0.118(4) Uani 1 1 d . U . . .
H4' H 1.3838 0.5741 0.4179 0.142 Uiso 1 1 calc R . . . .
C5' C 1.3010(11) 0.7235(14) 0.4655(10) 0.109(4) Uani 1 1 d . U . . .
H5'A H 1.2410 0.7405 0.4267 0.130 Uiso 1 1 calc R . . . .
H5'B H 1.3259 0.8061 0.4879 0.130 Uiso 1 1 calc R . . . .
C6' C 1.2687(13) 0.6461(16) 0.5466(12) 0.109(4) Uani 1 1 d . U . . .
C7' C 1.3612(11) 0.5972(14) 0.6025(11) 0.105(4) Uani 1 1 d . U . . .
H7'A H 1.4032 0.5494 0.5626 0.126 Uiso 1 1 calc R . . . .
H7'B H 1.3384 0.5371 0.6473 0.126 Uiso 1 1 calc R . . . .
C8' C 1.4284(12) 0.7010(14) 0.6527(12) 0.122(5) Uani 1 1 d . U . . .
H8'A H 1.4468 0.7657 0.6092 0.146 Uiso 1 1 calc R . . . .
H8'B H 1.3890 0.7432 0.6974 0.146 Uiso 1 1 calc R . . . .
C9' C 1.5240(12) 0.6475(16) 0.6995(12) 0.125(5) Uani 1 1 d . U . . .
H9' H 1.5142 0.5610 0.7242 0.150 Uiso 1 1 calc R . . . .
C10' C 1.5947(12) 0.7239(16) 0.7554(14) 0.121(5) Uani 1 1 d . U . . .
C11' C 1.6281(13) 0.6657(15) 0.6649(13) 0.121(5) Uani 1 1 d . U . . .
H11' H 1.6731 0.5908 0.6708 0.145 Uiso 1 1 calc R . . . .
C12' C 1.6498(12) 0.7587(14) 0.5893(13) 0.127(5) Uani 1 1 d . U . . .
H12C H 1.7088 0.8096 0.6078 0.153 Uiso 1 1 calc R . . . .
H12D H 1.5930 0.8172 0.5804 0.153 Uiso 1 1 calc R . . . .
C13' C 1.6683(13) 0.6925(14) 0.4989(14) 0.133(5) Uani 1 1 d . U . . .
H13' H 1.6848 0.7614 0.4568 0.160 Uiso 1 1 calc R . . . .
C14' C 1.5694(13) 0.6317(15) 0.4599(12) 0.118(5) Uani 1 1 d . U . . .
C15' C 1.4873(12) 0.7201(13) 0.4158(12) 0.114(4) Uani 1 1 d . U . . .
H15' H 1.4860 0.7998 0.4512 0.137 Uiso 1 1 calc R . . . .
C16' C 1.4371(17) 0.761(2) 0.1548(14) 0.199(9) Uani 1 1 d . U . . .
H16D H 1.3881 0.8271 0.1415 0.298 Uiso 1 1 calc GR . . . .
H16E H 1.4179 0.6841 0.1215 0.298 Uiso 1 1 calc GR . . . .
H16F H 1.5023 0.7888 0.1375 0.298 Uiso 1 1 calc GR . . . .
C17' C 1.1974(12) 0.7166(16) 0.5979(12) 0.137(6) Uani 1 1 d . U . . .
H17D H 1.1390 0.7378 0.5593 0.205 Uiso 1 1 calc GR . . . .
H17E H 1.2284 0.7944 0.6210 0.205 Uiso 1 1 calc GR . . . .
H17F H 1.1773 0.6646 0.6474 0.205 Uiso 1 1 calc GR . . . .
C18' C 1.6436(15) 0.663(2) 0.8420(14) 0.173(7) Uani 1 1 d . U . . .
H18D H 1.6140 0.6998 0.8940 0.259 Uiso 1 1 calc GR . . . .
H18E H 1.7150 0.6802 0.8452 0.259 Uiso 1 1 calc GR . . . .
H18F H 1.6323 0.5719 0.8410 0.259 Uiso 1 1 calc GR . . . .
C19' C 1.5812(14) 0.8674(17) 0.7588(14) 0.158(7) Uani 1 1 d . U . . .
H19D H 1.5289 0.8928 0.7147 0.237 Uiso 1 1 calc GR . . . .
H19E H 1.6434 0.9089 0.7456 0.237 Uiso 1 1 calc GR . . . .
H19F H 1.5625 0.8921 0.8181 0.237 Uiso 1 1 calc GR . . . .
C20' C 1.7546(13) 0.6003(17) 0.5000(16) 0.172(8) Uani 1 1 d . U . . .
H20D H 1.7563 0.5509 0.5550 0.258 Uiso 1 1 calc GR . . . .
H20E H 1.8168 0.6471 0.4967 0.258 Uiso 1 1 calc GR . . . .
H20F H 1.7463 0.5433 0.4489 0.258 Uiso 1 1 calc GR . . . .
O1' O 1.2687(11) 0.6561(12) 0.2669(10) 0.163(5) Uani 1 1 d . U . . .
O2' O 1.2228(8) 0.5282(9) 0.5082(9) 0.127(4) Uani 1 1 d . U . . .
H2' H 1.1632 0.5416 0.4932 0.191 Uiso 1 1 calc GR . . . .
O3' O 1.5539(8) 0.5138(9) 0.4583(8) 0.132(4) Uani 1 1 d . U . . .
O5 O 1.052(3) 0.608(3) 0.397(3) 0.154(15) Uiso 0.51(5) 1 d . . P A -1
O6 O 1.101(2) 0.596(2) 0.352(2) 0.120(14) Uiso 0.49(5) 1 d . . P A -1
O4 O 0.8295(9) 0.8473(14) 0.3574(9) 0.165(4) Uiso 1 1 d . . . B -1

loop_
_atom_site_aniso_label
_atom_site_aniso_U_11
_atom_site_aniso_U_22
_atom_site_aniso_U_33
_atom_site_aniso_U_23
_atom_site_aniso_U_13
_atom_site_aniso_U_12
C1 0.112(8) 0.086(10) 0.131(11) 0.010(8) -0.005(7) -0.009(7)
C2 0.103(9) 0.121(12) 0.138(11) 0.034(10) -0.001(8) 0.003(8)
C3 0.118(9) 0.089(10) 0.124(10) 0.005(8) 0.005(7) 0.006(8)
C4 0.115(8) 0.079(9) 0.124(9) 0.011(7) -0.008(7) 0.007(7)
C5 0.109(9) 0.102(9) 0.096(10) -0.003(7) 0.010(7) 0.009(7)
C6 0.103(9) 0.103(9) 0.078(9) 0.007(7) 0.000(7) 0.011(6)
C7 0.112(10) 0.104(10) 0.126(10) -0.021(8) 0.009(8) -0.001(8)
C8 0.124(11) 0.097(10) 0.132(11) -0.019(8) 0.014(8) 0.001(9)
C9 0.129(11) 0.101(10) 0.145(10) -0.025(8) 0.018(8) 0.011(9)
C10 0.126(9) 0.127(11) 0.157(13) -0.036(9) 0.019(8) -0.004(8)
C11 0.129(9) 0.095(10) 0.148(12) -0.025(9) 0.016(8) -0.001(7)
C12 0.125(9) 0.093(10) 0.150(12) 0.003(9) 0.028(8) -0.004(7)
C13 0.131(10) 0.092(10) 0.130(10) 0.004(7) 0.022(8) -0.011(8)
C14 0.104(9) 0.086(8) 0.114(9) -0.006(7) -0.003(7) -0.004(7)
C15 0.107(8) 0.079(8) 0.116(9) -0.005(7) -0.008(7) -0.004(7)
C16 0.107(9) 0.176(18) 0.198(17) 0.036(14) -0.003(10) 0.003(10)
C17 0.139(11) 0.109(10) 0.132(12) -0.006(9) -0.032(9) 0.010(9)
C18 0.130(11) 0.181(15) 0.203(19) -0.068(14) 0.029(11) 0.003(10)
C19 0.132(13) 0.141(11) 0.21(2) -0.034(11) 0.024(13) -0.029(9)
C20 0.176(14) 0.113(12) 0.120(12) 0.009(9) 0.008(10) -0.016(11)
O1 0.142(9) 0.177(11) 0.140(10) 0.022(9) 0.020(7) 0.013(8)
O2 0.147(8) 0.104(7) 0.119(9) 0.009(6) 0.016(8) 0.005(6)
O3 0.163(9) 0.092(7) 0.125(9) -0.006(6) 0.012(7) -0.006(6)
C1' 0.169(12) 0.078(10) 0.152(12) 0.021(9) 0.033(8) -0.019(9)
C2' 0.181(12) 0.057(9) 0.146(11) 0.029(8) 0.024(8) -0.009(9)
C3' 0.168(11) 0.040(8) 0.137(11) 0.017(7) 0.020(8) 0.003(7)
C4' 0.149(9) 0.060(8) 0.148(10) 0.024(7) 0.020(7) -0.003(7)
C5' 0.127(10) 0.087(9) 0.111(10) 0.001(7) -0.003(7) -0.008(8)
C6' 0.113(10) 0.099(9) 0.112(10) 0.008(7) -0.013(7) -0.016(7)
C7' 0.116(9) 0.095(9) 0.102(10) 0.013(7) -0.009(7) -0.028(7)
C8' 0.125(9) 0.104(11) 0.132(13) 0.015(9) -0.022(9) -0.023(7)
C9' 0.120(9) 0.099(10) 0.152(12) 0.028(8) -0.035(8) -0.033(7)
C10' 0.099(10) 0.104(9) 0.154(11) 0.006(8) -0.030(8) -0.020(8)
C11' 0.124(10) 0.076(9) 0.161(12) 0.019(7) -0.015(8) -0.015(8)
C12' 0.128(12) 0.075(9) 0.176(12) 0.024(7) -0.017(9) -0.011(8)
C13' 0.132(10) 0.074(10) 0.192(13) 0.016(8) -0.001(9) -0.009(7)
C14' 0.131(9) 0.065(7) 0.160(12) 0.009(8) 0.018(8) -0.006(6)
C15' 0.137(9) 0.062(8) 0.145(11) 0.015(7) 0.021(7) -0.005(7)
C16' 0.27(2) 0.18(2) 0.149(13) 0.066(12) 0.021(12) -0.030(17)
C17' 0.125(11) 0.119(11) 0.165(14) -0.010(10) 0.005(10) -0.011(9)
C18' 0.146(15) 0.181(16) 0.184(14) 0.042(11) -0.058(11) -0.029(12)
C19' 0.170(15) 0.107(9) 0.192(17) -0.008(9) -0.029(13) -0.019(9)
C20' 0.132(12) 0.104(12) 0.28(2) 0.009(13) 0.003(12) 0.006(9)
O1' 0.184(11) 0.121(10) 0.182(12) 0.001(8) -0.010(9) -0.017(8)
O2' 0.136(8) 0.093(7) 0.151(10) 0.006(6) -0.018(8) -0.022(6)
O3' 0.155(8) 0.062(6) 0.178(11) 0.017(6) -0.002(7) 0.001(6)

loop_
_atom_type_symbol
_atom_type_description
_atom_type_scat_dispersion_real
_atom_type_scat_dispersion_imag
_atom_type_scat_source
C C 0.0181 0.0091 'International Tables Vol C Tables 4.2.6.8 and 6.1.1.4'
H H 0.0000 0.0000 'International Tables Vol C Tables 4.2.6.8 and 6.1.1.4'
O O 0.0492 0.0322 'International Tables Vol C Tables 4.2.6.8 and 6.1.1.4'

loop_
_geom_angle_atom_site_label_1
_geom_angle_atom_site_label_2
_geom_angle_atom_site_label_3
_geom_angle
C2 C1 H1 123.4
C2 C1 C15 113.2(16)
C15 C1 H1 123.4
C1 C2 C3 109.6(17)
C1 C2 C16 132.9(18)
C3 C2 C16 117.5(17)
C2 C3 C4 107.5(17)
O1 C3 C2 128.4(19)
O1 C3 C4 124.0(18)
C3 C4 H4 107.7
C5 C4 C3 113.4(14)
C5 C4 H4 107.7
C5 C4 C15 117.4(13)
C15 C4 C3 102.5(14)
C15 C4 H4 107.7
C4 C5 H5A 108.2
C4 C5 H5B 108.2
C4 C5 C6 116.3(12)
H5A C5 H5B 107.4
C6 C5 H5A 108.2
C6 C5 H5B 108.2
C7 C6 C5 111.3(12)
C7 C6 C17 113.7(12)
C17 C6 C5 110.6(13)
O2 C6 C5 106.7(12)
O2 C6 C7 105.6(12)
O2 C6 C17 108.4(13)
C6 C7 H7A 107.9
C6 C7 H7B 107.9
H7A C7 H7B 107.2
C8 C7 C6 117.5(13)
C8 C7 H7A 107.9
C8 C7 H7B 107.9
C7 C8 H8A 108.8
C7 C8 H8B 108.8
C7 C8 C9 114.0(14)
H8A C8 H8B 107.6
C9 C8 H8A 108.8
C9 C8 H8B 108.8
C8 C9 H9 111.7
C10 C9 C8 127.1(16)
C10 C9 H9 111.7
C10 C9 C11 58.6(12)
C11 C9 C8 126.2(15)
C11 C9 H9 111.7
C9 C10 C19 115.9(16)
C11 C10 C9 60.9(11)
C11 C10 C18 121.9(16)
C11 C10 C19 116.5(16)
C18 C10 C9 120.6(18)
C18 C10 C19 112.2(16)
C9 C11 H11 112.0
C10 C11 C9 60.5(12)
C10 C11 H11 112.0
C10 C11 C12 124.5(15)
C12 C11 C9 126.6(15)
C12 C11 H11 112.0
C11 C12 H12A 108.2
C11 C12 H12B 108.2
C11 C12 C13 116.6(13)
H12A C12 H12B 107.3
C13 C12 H12A 108.2
C13 C12 H12B 108.2
C12 C13 H13 106.9
C14 C13 C12 111.6(14)
C14 C13 H13 106.9
C14 C13 C20 110.7(14)
C20 C13 C12 113.6(14)
C20 C13 H13 106.9
C13 C14 C15 120.5(15)
O3 C14 C13 123.5(15)
O3 C14 C15 115.9(15)
C1 C15 C4 106.4(14)
C1 C15 C14 107.2(12)
C1 C15 H15 107.6
C4 C15 C14 119.9(13)
C4 C15 H15 107.6
C14 C15 H15 107.6
C2 C16 H16A 109.5
C2 C16 H16B 109.5
C2 C16 H16C 109.5
H16A C16 H16B 109.5
H16A C16 H16C 109.5
H16B C16 H16C 109.5
C6 C17 H17A 109.5
C6 C17 H17B 109.5
C6 C17 H17C 109.5
H17A C17 H17B 109.5
H17A C17 H17C 109.5
H17B C17 H17C 109.5
C10 C18 H18A 109.5
C10 C18 H18B 109.5
C10 C18 H18C 109.5
H18A C18 H18B 109.5
H18A C18 H18C 109.5
H18B C18 H18C 109.5
C10 C19 H19A 109.5
C10 C19 H19B 109.5
C10 C19 H19C 109.5
H19A C19 H19B 109.5
H19A C19 H19C 109.5
H19B C19 H19C 109.5
C13 C20 H20A 109.5
C13 C20 H20B 109.5
C13 C20 H20C 109.5
H20A C20 H20B 109.5
H20A C20 H20C 109.5
H20B C20 H20C 109.5
C6 O2 H2 109.5
C2' C1' H1' 124.0
C2' C1' C15' 112.0(19)
C15' C1' H1' 124.0
C1' C2' C3' 109(2)
C1' C2' C16' 130(2)
C3' C2' C16' 121(2)
C2' C3' C4' 108.3(19)
O1' C3' C2' 128(2)
O1' C3' C4' 123.4(18)
C3' C4' H4' 108.0
C5' C4' C3' 111.1(14)
C5' C4' H4' 108.0
C15' C4' C3' 102.4(14)
C15' C4' H4' 108.0
C15' C4' C5' 118.8(15)
C4' C5' H5'A 107.6
C4' C5' H5'B 107.6
C4' C5' C6' 118.7(13)
H5'A C5' H5'B 107.1
C6' C5' H5'A 107.6
C6' C5' H5'B 107.6
C5' C6' C7' 110.4(13)
C17' C6' C5' 111.5(14)
C17' C6' C7' 114.4(15)
C17' C6' O2' 111.0(14)
O2' C6' C5' 105.4(13)
O2' C6' C7' 103.5(13)
C6' C7' H7'A 108.2
C6' C7' H7'B 108.2
C6' C7' C8' 116.6(13)
H7'A C7' H7'B 107.3
C8' C7' H7'A 108.2
C8' C7' H7'B 108.2
C7' C8' H8'A 108.8
C7' C8' H8'B 108.8
H8'A C8' H8'B 107.7
C9' C8' C7' 113.8(13)
C9' C8' H8'A 108.8
C9' C8' H8'B 108.8
C8' C9' H9' 112.5
C10' C9' C8' 123.8(15)
C10' C9' H9' 112.5
C10' C9' C11' 63.3(11)
C11' C9' C8' 123.8(14)
C11' C9' H9' 112.5
C9' C10' C11' 60.2(11)
C9' C10' C18' 118.6(15)
C9' C10' C19' 119.2(16)
C18' C10' C11' 115.5(15)
C19' C10' C11' 117.0(16)
C19' C10' C18' 115.1(17)
C9' C11' C10' 56.5(11)
C9' C11' H11' 115.6
C9' C11' C12' 122.9(15)
C10' C11' H11' 115.6
C12' C11' C10' 117.4(14)
C12' C11' H11' 115.6
C11' C12' H12C 108.8
C11' C12' H12D 108.8
C11' C12' C13' 113.7(14)
H12C C12' H12D 107.7
C13' C12' H12C 108.8
C13' C12' H12D 108.8
C12' C13' H13' 106.1
C12' C13' C14' 109.6(15)
C14' C13' H13' 106.1
C20' C13' C12' 116.0(18)
C20' C13' H13' 106.1
C20' C13' C14' 112.2(14)
C13' C14' C15' 118.8(13)
O3' C14' C13' 123.3(16)
O3' C14' C15' 117.9(15)
C1' C15' C4' 107.6(16)
C1' C15' C14' 107.8(14)
C1' C15' H15' 108.0
C4' C15' C14' 117.0(12)
C4' C15' H15' 108.0
C14' C15' H15' 108.0
C2' C16' H16D 109.5
C2' C16' H16E 109.5
C2' C16' H16F 109.5
H16D C16' H16E 109.5
H16D C16' H16F 109.5
H16E C16' H16F 109.5
C6' C17' H17D 109.5
C6' C17' H17E 109.5
C6' C17' H17F 109.5
H17D C17' H17E 109.5
H17D C17' H17F 109.5
H17E C17' H17F 109.5
C10' C18' H18D 109.5
C10' C18' H18E 109.5
C10' C18' H18F 109.5
H18D C18' H18E 109.5
H18D C18' H18F 109.5
H18E C18' H18F 109.5
C10' C19' H19D 109.5
C10' C19' H19E 109.5
C10' C19' H19F 109.5
H19D C19' H19E 109.5
H19D C19' H19F 109.5
H19E C19' H19F 109.5
C13' C20' H20D 109.5
C13' C20' H20E 109.5
C13' C20' H20F 109.5
H20D C20' H20E 109.5
H20D C20' H20F 109.5
H20E C20' H20F 109.5
C6' O2' H2' 109.5

loop_
_geom_bond_atom_site_label_1
_geom_bond_atom_site_label_2
_geom_bond_distance
C1 H1 0.9300
C1 C2 1.307(19)
C1 C15 1.475(19)
C2 C3 1.49(2)
C2 C16 1.50(2)
C3 C4 1.54(2)
C3 O1 1.218(18)
C4 H4 0.9800
C4 C5 1.530(19)
C4 C15 1.53(2)
C5 H5A 0.9700
C5 H5B 0.9700
C5 C6 1.538(18)
C6 C7 1.504(18)
C6 C17 1.534(19)
C6 O2 1.452(16)
C7 H7A 0.9700
C7 H7B 0.9700
C7 C8 1.487(19)
C8 H8A 0.9700
C8 H8B 0.9700
C8 C9 1.54(2)
C9 H9 0.9800
C9 C10 1.50(2)
C9 C11 1.50(2)
C10 C11 1.47(2)
C10 C18 1.48(2)
C10 C19 1.56(2)
C11 H11 0.9800
C11 C12 1.49(2)
C12 H12A 0.9700
C12 H12B 0.9700
C12 C13 1.51(2)
C13 H13 0.9800
C13 C14 1.49(2)
C13 C20 1.51(2)
C14 C15 1.54(2)
C14 O3 1.280(17)
C15 H15 0.9800
C16 H16A 0.9600
C16 H16B 0.9600
C16 H16C 0.9600
C17 H17A 0.9600
C17 H17B 0.9600
C17 H17C 0.9600
C18 H18A 0.9600
C18 H18B 0.9600
C18 H18C 0.9600
C19 H19A 0.9600
C19 H19B 0.9600
C19 H19C 0.9600
C20 H20A 0.9600
C20 H20B 0.9600
C20 H20C 0.9600
O2 H2 0.8200
C1' H1' 0.9300
C1' C2' 1.37(2)
C1' C15' 1.49(2)
C2' C3' 1.47(2)
C2' C16' 1.56(2)
C3' C4' 1.57(2)
C3' O1' 1.23(2)
C4' H4' 0.9800
C4' C5' 1.52(2)
C4' C15' 1.52(2)
C5' H5'A 0.9700
C5' H5'B 0.9700
C5' C6' 1.524(19)
C6' C7' 1.53(2)
C6' C17' 1.44(2)
C6' O2' 1.466(17)
C7' H7'A 0.9700
C7' H7'B 0.9700
C7' C8' 1.558(19)
C8' H8'A 0.9700
C8' H8'B 0.9700
C8' C9' 1.51(2)
C9' H9' 0.9800
C9' C10' 1.45(2)
C9' C11' 1.51(2)
C10' C11' 1.55(2)
C10' C18' 1.54(2)
C10' C19' 1.50(2)
C11' H11' 0.9800
C11' C12' 1.52(2)
C12' H12C 0.9700
C12' H12D 0.9700
C12' C13' 1.54(2)
C13' H13' 0.9800
C13' C14' 1.54(2)
C13' C20' 1.49(2)
C14' C15' 1.54(2)
C14' O3' 1.241(16)
C15' H15' 0.9800
C16' H16D 0.9600
C16' H16E 0.9600
C16' H16F 0.9600
C17' H17D 0.9600
C17' H17E 0.9600
C17' H17F 0.9600
C18' H18D 0.9600
C18' H18E 0.9600
C18' H18F 0.9600
C19' H19D 0.9600
C19' H19E 0.9600
C19' H19F 0.9600
C20' H20D 0.9600
C20' H20E 0.9600
C20' H20F 0.9600
O2' H2' 0.8200
O5 O6 0.96(3)

loop_
_geom_torsion_atom_site_label_1
_geom_torsion_atom_site_label_2
_geom_torsion_atom_site_label_3
_geom_torsion_atom_site_label_4
_geom_torsion
C1 C2 C3 C4 -8.9(19)
C1 C2 C3 O1 174.1(18)
C2 C1 C15 C4 0.0(18)
C2 C1 C15 C14 129.4(15)
C2 C3 C4 C5 135.7(14)
C2 C3 C4 C15 8.3(16)
C3 C4 C5 C6 133.9(13)
C3 C4 C15 C1 -5.2(16)
C3 C4 C15 C14 -126.8(14)
C4 C5 C6 C7 52.2(18)
C4 C5 C6 C17 179.7(13)
C4 C5 C6 O2 -62.6(17)
C5 C4 C15 C1 -130.1(13)
C5 C4 C15 C14 108.3(15)
C5 C6 C7 C8 66.2(17)
C6 C7 C8 C9 -169.5(14)
C7 C8 C9 C10 -175.4(17)
C7 C8 C9 C11 109.4(19)
C8 C9 C10 C11 -114(2)
C8 C9 C10 C18 134.2(18)
C8 C9 C10 C19 -7(3)
C8 C9 C11 C10 115(2)
C8 C9 C11 C12 3(3)
C9 C10 C11 C12 116(2)
C9 C11 C12 C13 -97(2)
C10 C9 C11 C12 -112.9(18)
C10 C11 C12 C13 -173.5(16)
C11 C9 C10 C18 -111.9(19)
C11 C9 C10 C19 107.3(19)
C11 C12 C13 C14 63(2)
C11 C12 C13 C20 -63(2)
C12 C13 C14 C15 79.4(17)
C12 C13 C14 O3 -97.4(18)
C13 C14 C15 C1 80.4(16)
C13 C14 C15 C4 -158.4(15)
C15 C1 C2 C3 5.6(19)
C15 C1 C2 C16 -178.2(18)
C15 C4 C5 C6 -106.9(15)
C16 C2 C3 C4 174.2(15)
C16 C2 C3 O1 -3(3)
C17 C6 C7 C8 -59.6(19)
C18 C10 C11 C9 110(2)
C18 C10 C11 C12 -134(2)
C19 C10 C11 C9 -106.4(19)
C19 C10 C11 C12 10(3)
C20 C13 C14 C15 -153.1(14)
C20 C13 C14 O3 30(2)
O1 C3 C4 C5 -47(2)
O1 C3 C4 C15 -174.6(16)
O2 C6 C7 C8 -178.3(13)
O3 C14 C15 C1 -102.6(15)
O3 C14 C15 C4 19(2)
C1' C2' C3' C4' -7.8(18)
C1' C2' C3' O1' -178.0(16)
C2' C1' C15' C4' 1.7(18)
C2' C1' C15' C14' 128.8(16)
C2' C3' C4' C5' 136.2(13)
C2' C3' C4' C15' 8.3(15)
C3' C4' C5' C6' 137.2(14)
C3' C4' C15' C1' -6.0(15)
C3' C4' C15' C14' -127.5(15)
C4' C5' C6' C7' 48.3(19)
C4' C5' C6' C17' 176.7(15)
C4' C5' C6' O2' -62.9(17)
C5' C4' C15' C1' -128.8(16)
C5' C4' C15' C14' 109.7(17)
C5' C6' C7' C8' 67.2(18)
C6' C7' C8' C9' -174.6(15)
C7' C8' C9' C10' -175.7(16)
C7' C8' C9' C11' 106.0(18)
C8' C9' C10' C11' -114.3(18)
C8' C9' C10' C18' 141.0(18)
C8' C9' C10' C19' -8(3)
C8' C9' C11' C10' 114.4(19)
C8' C9' C11' C12' 11(3)
C9' C10' C11' C12' 113.0(17)
C9' C11' C12' C13' -106(2)
C10' C9' C11' C12' -103.3(18)
C10' C11' C12' C13' -172.2(14)
C11' C9' C10' C18' -104.6(18)
C11' C9' C10' C19' 106(2)
C11' C12' C13' C14' 68.7(19)
C11' C12' C13' C20' -60(2)
C12' C13' C14' C15' 76(2)
C12' C13' C14' O3' -107.7(19)
C13' C14' C15' C1' 78.4(19)
C13' C14' C15' C4' -160.2(16)
C15' C1' C2' C3' 3.9(19)
C15' C1' C2' C16' 174.8(17)
C15' C4' C5' C6' -104.5(16)
C16' C2' C3' C4' -179.7(15)
C16' C2' C3' O1' 10(2)
C17' C6' C7' C8' -59.5(19)
C18' C10' C11' C9' 109.8(16)
C18' C10' C11' C12' -137.2(16)
C19' C10' C11' C9' -109.8(17)
C19' C10' C11' C12' 3(2)
C20' C13' C14' C15' -153.9(16)
C20' C13' C14' O3' 23(3)
O1' C3' C4' C5' -53.1(19)
O1' C3' C4' C15' 179.0(15)
O2' C6' C7' C8' 179.6(13)
O3' C14' C15' C1' -98.3(18)
O3' C14' C15' C4' 23(2)
